data_4089700
loop_
_publ_author_name
'Lapadula, Giuseppe'
'Conley, Matthew P.'
'Cop\'eret, Christophe'
'Andersen, Richard A.'

_publ_section_title
;
 Synthesis and Characterization of Rare Earth Siloxide Complexes,
 M[OSi(OtBu)3]3(L)x where L is HOSi(OtBu)3 and x = 0 or 1
;
_journal_issue 11
_journal_name_full Organometallics
_journal_page_first 2271
_journal_paper_doi 10.1021/om501047g
_journal_volume 34
_journal_year 2014
_chemical_formula_moiety 'C48 H109 O16 Sc Si4, C H2 Cl2'
_chemical_formula_sum 'C49 H111 Cl2 O16 Sc Si4'
_chemical_formula_weight 1184.59
_space_group_crystal_system triclinic
_space_group_IT_number 2
_space_group_name_Hall '-P 1'
_space_group_name_H-M_alt 'P -1'
_atom_sites_solution_hydrogens mixed
_atom_sites_solution_primary direct
_audit_creation_date 2014-05-20
_audit_creation_method
;
Olex2 1.2
(compiled 2014.03.20 svn.r2914 for OlexSys, GUI svn.r4816)
;
_cell_angle_alpha 97.5573(13)
_cell_angle_beta 91.3154(13)
_cell_angle_gamma 99.3144(13)
_cell_formula_units_Z 2
_cell_length_a 13.7383(13)
_cell_length_b 14.4897(14)
_cell_length_c 17.4579(17)
_cell_measurement_reflns_used 9824
_cell_measurement_temperature 100
_cell_measurement_theta_max 30.845
_cell_measurement_theta_min 2.303
_cell_volume 3396.1(6)
_computing_data_reduction 'SAINT v7.68A (Bruker, 2009)'
_computing_molecular_graphics 'Olex2 (Dolomanov et al., 2009)'
_computing_publication_material 'Olex2 (Dolomanov et al., 2009)'
_computing_structure_refinement 'XL (Sheldrick, 2008)'
_computing_structure_solution 'XS (Sheldrick, 2008)'
_diffrn_ambient_temperature 100
_diffrn_detector 'Bruker APEX2 area detector'
_diffrn_detector_area_resol_mean 7.9
_diffrn_detector_type 'CCD area detector'
_diffrn_measured_fraction_theta_full 0.999
_diffrn_measured_fraction_theta_max 0.916
_diffrn_measurement_device 'three-circle diffractometer'
_diffrn_measurement_device_type 'Bruker SMART APEX2 area detector'
_diffrn_measurement_method '\w and \f scans'
_diffrn_radiation_monochromator 'mirror optics'
_diffrn_radiation_probe x-ray
_diffrn_radiation_type MoK\a
_diffrn_radiation_wavelength 0.71073
_diffrn_reflns_av_R_equivalents 0.0186
_diffrn_reflns_av_unetI/netI 0.0236
_diffrn_reflns_Laue_measured_fraction_full 0.999
_diffrn_reflns_Laue_measured_fraction_max 0.916
_diffrn_reflns_limit_h_max 19
_diffrn_reflns_limit_h_min -19
_diffrn_reflns_limit_k_max 20
_diffrn_reflns_limit_k_min -19
_diffrn_reflns_limit_l_max 25
_diffrn_reflns_limit_l_min -25
_diffrn_reflns_number 51589
_diffrn_reflns_point_group_measured_fraction_full 0.999
_diffrn_reflns_point_group_measured_fraction_max 0.916
_diffrn_reflns_theta_full 25.242
_diffrn_reflns_theta_max 31.093
_diffrn_reflns_theta_min 1.438
_diffrn_source 'microfocus sealed X-ray tube'
_diffrn_source_type 'Incoatec I\ms'
_exptl_absorpt_coefficient_mu 0.313
_exptl_absorpt_correction_T_max 0.7462
_exptl_absorpt_correction_T_min 0.6628
_exptl_absorpt_correction_type multi-scan
_exptl_absorpt_process_details
;
SADABS-2008/1 (Bruker,2008) was used for absorption correction.
wR2(int) was 0.0878 before and 0.0363 after correction.
The Ratio of minimum to maximum transmission is 0.8882.
The \l/2 correction factor is 0.0015.
;
_exptl_crystal_colour 'clear light colourless'
_exptl_crystal_colour_lustre clear
_exptl_crystal_colour_modifier light
_exptl_crystal_colour_primary colourless
_exptl_crystal_density_diffrn 1.158
_exptl_crystal_description block
_exptl_crystal_F_000 1288
_exptl_crystal_size_max 0.22
_exptl_crystal_size_mid 0.21
_exptl_crystal_size_min 0.2
_refine_diff_density_max 0.782
_refine_diff_density_min -0.474
_refine_diff_density_rms 0.053
_refine_ls_extinction_method none
_refine_ls_goodness_of_fit_ref 1.024
_refine_ls_hydrogen_treatment mixed
_refine_ls_matrix_type full
_refine_ls_number_parameters 707
_refine_ls_number_reflns 19981
_refine_ls_number_restraints 3
_refine_ls_restrained_S_all 1.027
_refine_ls_R_factor_all 0.0439
_refine_ls_R_factor_gt 0.0362
_refine_ls_shift/su_max 0.002
_refine_ls_shift/su_mean 0.000
_refine_ls_structure_factor_coef Fsqd
_refine_ls_weighting_details 'w=1/[\s^2^(Fo^2^)+(0.0580P)^2^+1.1690P] where P=(Fo^2^+2Fc^2^)/3'
_refine_ls_weighting_scheme calc
_refine_ls_wR_factor_gt 0.0993
_refine_ls_wR_factor_ref 0.1047
_reflns_Friedel_coverage 0.000
_reflns_number_gt 17120
_reflns_number_total 19981
_reflns_threshold_expression 'I > 2\s(I)'
_cod_data_source_file om501047g_si_001.cif
_cod_data_source_block gl2161sc4_0m
_cod_database_code 4089700
_shelxl_version_number 2013-4
_shelx_space_group_comment
;
The symmetry employed for this shelxl refinement is uniquely defined
by the following loop, which should always be used as a source of
symmetry information in preference to the above space-group names.
They are only intended as comments.
;
_olex2_refinement_description
;
1. Fixed Uiso
 At 1.2 times of:
  All C(H,H,H,H) groups
 At 1.5 times of:
  All C(H,H,H) groups, All O(H) groups
2. Restrained distances
 O1-H1
 0.87 with sigma of 0.01
 Si3-H1
 2.094423 with sigma of 0.02
 Sc1-H1
 2.950321 with sigma of 0.02
3. Others
 Sof(H1SC)=Sof(H1SD)=Sof(Cl1S)=Sof(Cl3S)=1-FVAR(1)
 Sof(Cl2S)=Sof(Cl4S)=Sof(H1SA)=Sof(H1SB)=FVAR(1)
4.a Secondary CH2 refined with riding coordinates:
 C1S(H1SA,H1SB), C1S(H1SC,H1SD)
4.b Idealised Me refined as rotating group:
 C16(H16A,H16B,H16C), C47(H47A,H47B,H47C), C15(H15A,H15B,H15C), C14(H14A,H14B,
 H14C), C42(H42A,H42B,H42C), C24(H24A,H24B,H24C), C6(H6A,H6B,H6C), C46(H46A,
 H46B,H46C), C44(H44A,H44B,H44C), C20(H20A,H20B,H20C), C34(H34A,H34B,H34C),
 C22(H22A,H22B,H22C), C48(H48A,H48B,H48C), C43(H43A,H43B,H43C), C11(H11A,H11B,
 H11C), C26(H26A,H26B,H26C), C23(H23A,H23B,H23C), C18(H18A,H18B,H18C), C39(H39A,
 H39B,H39C), C32(H32A,H32B,H32C), C19(H19A,H19B,H19C), C10(H10A,H10B,H10C),
 C36(H36A,H36B,H36C), C35(H35A,H35B,H35C), C3(H3A,H3B,H3C), C4(H4A,H4B,H4C),
 C8(H8A,H8B,H8C), C31(H31A,H31B,H31C), C12(H12A,H12B,H12C), C7(H7A,H7B,H7C),
 C2(H2A,H2B,H2C), C30(H30A,H30B,H30C), C28(H28A,H28B,H28C), C38(H38A,H38B,H38C),
  C40(H40A,H40B,H40C), C27(H27A,H27B,H27C)
;

loop_
_space_group_symop_operation_xyz
'x, y, z'
'-x, -y, -z'

loop_
_atom_site_label
_atom_site_type_symbol
_atom_site_fract_x
_atom_site_fract_y
_atom_site_fract_z
_atom_site_U_iso_or_equiv
_atom_site_adp_type
_atom_site_occupancy
_atom_site_site_symmetry_order
_atom_site_calc_flag
_atom_site_refinement_flags_posn
_atom_site_refinement_flags_occupancy
_atom_site_disorder_assembly
_atom_site_disorder_group
Sc1 Sc 0.29771(2) 0.73132(2) 0.28607(2) 0.01315(4) Uani 1 1 d D . . .
Si2 Si 0.21759(2) 0.92620(2) 0.22134(2) 0.01554(6) Uani 1 1 d . . . .
Si3 Si 0.16336(2) 0.54501(2) 0.20961(2) 0.01516(6) Uani 1 1 d D . . .
Si4 Si 0.53399(2) 0.70857(2) 0.22281(2) 0.01579(6) Uani 1 1 d . . . .
Si5 Si 0.29009(2) 0.69291(2) 0.47342(2) 0.01568(6) Uani 1 1 d . . . .
O3 O 0.24589(6) 0.83975(5) 0.25965(5) 0.01825(15) Uani 1 1 d . . . .
O9 O 0.26133(6) 0.57925(6) 0.43615(4) 0.01875(15) Uani 1 1 d . . . .
O2 O 0.22820(6) 0.63039(5) 0.16950(4) 0.01669(14) Uani 1 1 d . . . .
O5 O 0.29445(6) 0.74719(5) 0.39997(4) 0.01790(15) Uani 1 1 d . . . .
O11 O 0.39382(6) 0.70356(6) 0.52278(5) 0.02029(16) Uani 1 1 d . . . .
O1 O 0.20479(6) 0.59436(6) 0.29644(4) 0.01914(15) Uani 1 1 d D . . .
H1 H 0.2084(12) 0.5651(9) 0.3348(6) 0.029 Uiso 1 1 d DR . . .
O16 O 0.19614(6) 0.44473(6) 0.18447(5) 0.02085(16) Uani 1 1 d . . . .
O13 O 0.55498(6) 0.77016(6) 0.15177(5) 0.02304(17) Uani 1 1 d . . . .
O15 O 0.04650(6) 0.53273(6) 0.19581(5) 0.02051(16) Uani 1 1 d . . . .
O12 O 0.62567(6) 0.73210(6) 0.28682(5) 0.02236(16) Uani 1 1 d . . . .
O4 O 0.43193(6) 0.72925(6) 0.25708(5) 0.01972(15) Uani 1 1 d . . . .
O7 O 0.29164(6) 0.96290(6) 0.15648(5) 0.01889(15) Uani 1 1 d . . . .
O6 O 0.11123(6) 0.88801(6) 0.17461(5) 0.02220(16) Uani 1 1 d . . . .
O14 O 0.53003(6) 0.59825(6) 0.18691(5) 0.02100(16) Uani 1 1 d . . . .
O10 O 0.21132(6) 0.71954(7) 0.53702(5) 0.02314(17) Uani 1 1 d . . . .
O8 O 0.21466(6) 1.01947(6) 0.28421(5) 0.02002(15) Uani 1 1 d . . . .
C16 C 0.29593(9) 0.73487(9) 0.08169(7) 0.0230(2) Uani 1 1 d . . . .
H16A H 0.2528 0.7801 0.0999 0.035 Uiso 1 1 calc GR . . .
H16B H 0.3117 0.7410 0.0279 0.035 Uiso 1 1 calc GR . . .
H16C H 0.3570 0.7478 0.1142 0.035 Uiso 1 1 calc GR . . .
C13 C 0.24378(8) 0.63562(8) 0.08642(6) 0.0188(2) Uani 1 1 d . . . .
C41 C 0.17765(9) 1.02842(8) 0.36047(7) 0.0226(2) Uani 1 1 d . . . .
C1 C 0.53518(9) 0.51606(8) 0.22396(8) 0.0249(2) Uani 1 1 d . . . .
C21 C -0.03229(8) 0.58507(8) 0.21848(7) 0.0212(2) Uani 1 1 d . . . .
C47 C 0.38393(10) 1.12068(9) 0.17667(8) 0.0279(2) Uani 1 1 d . . . .
H47A H 0.3443 1.1371 0.1347 0.042 Uiso 1 1 calc GR . . .
H47B H 0.4505 1.1577 0.1788 0.042 Uiso 1 1 calc GR . . .
H47C H 0.3530 1.1347 0.2259 0.042 Uiso 1 1 calc GR . . .
C45 C 0.39019(8) 1.01574(8) 0.16203(7) 0.0196(2) Uani 1 1 d . . . .
C15 C 0.14364(9) 0.61744(10) 0.04307(7) 0.0279(3) Uani 1 1 d . . . .
H15A H 0.1103 0.5533 0.0473 0.042 Uiso 1 1 calc GR . . .
H15B H 0.1529 0.6241 -0.0115 0.042 Uiso 1 1 calc GR . . .
H15C H 0.1033 0.6632 0.0655 0.042 Uiso 1 1 calc GR . . .
C14 C 0.30808(10) 0.56350(9) 0.05713(7) 0.0273(2) Uani 1 1 d . . . .
H14A H 0.3702 0.5756 0.0883 0.041 Uiso 1 1 calc GR . . .
H14B H 0.3222 0.5686 0.0029 0.041 Uiso 1 1 calc GR . . .
H14C H 0.2733 0.4998 0.0613 0.041 Uiso 1 1 calc GR . . .
C25 C 0.66316(9) 0.81143(9) 0.34373(7) 0.0256(2) Uani 1 1 d . . . .
C5 C 0.14382(9) 0.34949(8) 0.15907(8) 0.0243(2) Uani 1 1 d . . . .
C37 C 0.11445(9) 0.74418(10) 0.53808(8) 0.0275(2) Uani 1 1 d . . . .
C42 C 0.25505(10) 1.00715(9) 0.41668(7) 0.0277(2) Uani 1 1 d . . . .
H42A H 0.2641 0.9412 0.4041 0.042 Uiso 1 1 calc GR . . .
H42B H 0.2330 1.0177 0.4696 0.042 Uiso 1 1 calc GR . . .
H42C H 0.3178 1.0489 0.4124 0.042 Uiso 1 1 calc GR . . .
C33 C 0.43657(9) 0.77326(9) 0.58651(7) 0.0223(2) Uani 1 1 d . . . .
C24 C 0.00819(10) 0.68933(9) 0.24152(9) 0.0300(3) Uani 1 1 d . . . .
H24A H 0.0537 0.6972 0.2869 0.045 Uiso 1 1 calc GR . . .
H24B H -0.0465 0.7237 0.2540 0.045 Uiso 1 1 calc GR . . .
H24C H 0.0435 0.7142 0.1985 0.045 Uiso 1 1 calc GR . . .
C6 C 0.07615(11) 0.31705(10) 0.22111(9) 0.0337(3) Uani 1 1 d . . . .
H6A H 0.1147 0.3216 0.2698 0.051 Uiso 1 1 calc GR . . .
H6B H 0.0448 0.2514 0.2053 0.051 Uiso 1 1 calc GR . . .
H6C H 0.0252 0.3572 0.2284 0.051 Uiso 1 1 calc GR . . .
C17 C 0.05985(10) 0.93050(9) 0.11966(8) 0.0296(3) Uani 1 1 d . . . .
C46 C 0.43238(10) 0.99136(10) 0.08366(8) 0.0309(3) Uani 1 1 d . . . .
H46A H 0.4354 0.9237 0.0748 0.046 Uiso 1 1 calc GR . . .
H46B H 0.4990 1.0275 0.0826 0.046 Uiso 1 1 calc GR . . .
H46C H 0.3900 1.0072 0.0431 0.046 Uiso 1 1 calc GR . . .
C44 C 0.16287(11) 1.13129(10) 0.37815(9) 0.0329(3) Uani 1 1 d . . . .
H44A H 0.2262 1.1730 0.3761 0.049 Uiso 1 1 calc GR . . .
H44B H 0.1372 1.1422 0.4299 0.049 Uiso 1 1 calc GR . . .
H44C H 0.1157 1.1446 0.3398 0.049 Uiso 1 1 calc GR . . .
C20 C 0.06925(13) 1.03681(11) 0.14424(11) 0.0449(4) Uani 1 1 d . . . .
H20A H 0.0437 1.0487 0.1959 0.067 Uiso 1 1 calc GR . . .
H20B H 0.0312 1.0639 0.1073 0.067 Uiso 1 1 calc GR . . .
H20C H 0.1389 1.0660 0.1452 0.067 Uiso 1 1 calc GR . . .
C34 C 0.54453(10) 0.76165(11) 0.59356(8) 0.0318(3) Uani 1 1 d . . . .
H34A H 0.5485 0.6968 0.6021 0.048 Uiso 1 1 calc GR . . .
H34B H 0.5776 0.8059 0.6373 0.048 Uiso 1 1 calc GR . . .
H34C H 0.5769 0.7748 0.5458 0.048 Uiso 1 1 calc GR . . .
C22 C -0.08123(10) 0.54169(10) 0.28519(8) 0.0307(3) Uani 1 1 d . . . .
H22A H -0.1069 0.4747 0.2685 0.046 Uiso 1 1 calc GR . . .
H22B H -0.1357 0.5745 0.3019 0.046 Uiso 1 1 calc GR . . .
H22C H -0.0327 0.5477 0.3284 0.046 Uiso 1 1 calc GR . . .
C48 C 0.45160(9) 0.98696(9) 0.22596(8) 0.0264(2) Uani 1 1 d . . . .
H48A H 0.4222 1.0014 0.2758 0.040 Uiso 1 1 calc GR . . .
H48B H 0.5191 1.0220 0.2276 0.040 Uiso 1 1 calc GR . . .
H48C H 0.4530 0.9191 0.2156 0.040 Uiso 1 1 calc GR . . .
C29 C 0.62138(9) 0.76647(11) 0.08938(7) 0.0277(3) Uani 1 1 d . . . .
C43 C 0.07970(10) 0.96189(10) 0.36277(8) 0.0321(3) Uani 1 1 d . . . .
H43A H 0.0320 0.9758 0.3251 0.048 Uiso 1 1 calc GR . . .
H43B H 0.0542 0.9708 0.4147 0.048 Uiso 1 1 calc GR . . .
H43C H 0.0901 0.8964 0.3500 0.048 Uiso 1 1 calc GR . . .
C9 C 0.26353(10) 0.49403(8) 0.47170(7) 0.0233(2) Uani 1 1 d . . . .
C11 C 0.20223(14) 0.49439(12) 0.54199(10) 0.0422(4) Uani 1 1 d . . . .
H11A H 0.2300 0.5481 0.5806 0.063 Uiso 1 1 calc GR . . .
H11B H 0.2024 0.4355 0.5639 0.063 Uiso 1 1 calc GR . . .
H11C H 0.1343 0.4998 0.5273 0.063 Uiso 1 1 calc GR . . .
C26 C 0.57899(12) 0.84840(12) 0.38795(9) 0.0389(3) Uani 1 1 d . . . .
H26A H 0.5388 0.8762 0.3530 0.058 Uiso 1 1 calc GR . . .
H26B H 0.6067 0.8966 0.4310 0.058 Uiso 1 1 calc GR . . .
H26C H 0.5377 0.7961 0.4081 0.058 Uiso 1 1 calc GR . . .
C23 C -0.10336(10) 0.56977(11) 0.14803(8) 0.0328(3) Uani 1 1 d . . . .
H23A H -0.0692 0.5953 0.1048 0.049 Uiso 1 1 calc GR . . .
H23B H -0.1595 0.6021 0.1603 0.049 Uiso 1 1 calc GR . . .
H23C H -0.1271 0.5020 0.1336 0.049 Uiso 1 1 calc GR . . .
C18 C -0.04726(11) 0.88306(13) 0.11776(12) 0.0470(4) Uani 1 1 d . . . .
H18A H -0.0515 0.8148 0.1030 0.071 Uiso 1 1 calc GR . . .
H18B H -0.0858 0.9083 0.0799 0.071 Uiso 1 1 calc GR . . .
H18C H -0.0737 0.8954 0.1691 0.071 Uiso 1 1 calc GR . . .
C39 C 0.06494(12) 0.70326(12) 0.60542(10) 0.0392(3) Uani 1 1 d . . . .
H39A H 0.0568 0.6342 0.5958 0.059 Uiso 1 1 calc GR . . .
H39B H 0.0001 0.7226 0.6112 0.059 Uiso 1 1 calc GR . . .
H39C H 0.1059 0.7265 0.6529 0.059 Uiso 1 1 calc GR . . .
C32 C 0.70454(11) 0.71217(11) 0.10480(9) 0.0351(3) Uani 1 1 d . . . .
H32A H 0.7386 0.7391 0.1546 0.053 Uiso 1 1 calc GR . . .
H32B H 0.7515 0.7168 0.0635 0.053 Uiso 1 1 calc GR . . .
H32C H 0.6769 0.6457 0.1062 0.053 Uiso 1 1 calc GR . . .
C19 C 0.10251(13) 0.90971(13) 0.04071(9) 0.0445(4) Uani 1 1 d . . . .
H19A H 0.1726 0.9377 0.0431 0.067 Uiso 1 1 calc GR . . .
H19B H 0.0669 0.9368 0.0022 0.067 Uiso 1 1 calc GR . . .
H19C H 0.0955 0.8412 0.0259 0.067 Uiso 1 1 calc GR . . .
C10 C 0.22167(13) 0.41277(10) 0.40949(9) 0.0379(3) Uani 1 1 d . . . .
H10A H 0.1544 0.4192 0.3937 0.057 Uiso 1 1 calc GR . . .
H10B H 0.2203 0.3528 0.4300 0.057 Uiso 1 1 calc GR . . .
H10C H 0.2633 0.4139 0.3647 0.057 Uiso 1 1 calc GR . . .
C36 C 0.42776(11) 0.87196(9) 0.56924(8) 0.0310(3) Uani 1 1 d . . . .
H36A H 0.4585 0.8825 0.5203 0.047 Uiso 1 1 calc GR . . .
H36B H 0.4613 0.9189 0.6111 0.047 Uiso 1 1 calc GR . . .
H36C H 0.3579 0.8780 0.5652 0.047 Uiso 1 1 calc GR . . .
C35 C 0.38632(11) 0.75226(12) 0.66046(7) 0.0357(3) Uani 1 1 d . . . .
H35A H 0.3170 0.7601 0.6562 0.054 Uiso 1 1 calc GR . . .
H35B H 0.4196 0.7959 0.7044 0.054 Uiso 1 1 calc GR . . .
H35C H 0.3900 0.6872 0.6685 0.054 Uiso 1 1 calc GR . . .
C3 C 0.64230(11) 0.51398(11) 0.24611(11) 0.0410(4) Uani 1 1 d . . . .
H3A H 0.6816 0.5161 0.2001 0.062 Uiso 1 1 calc GR . . .
H3B H 0.6468 0.4558 0.2680 0.062 Uiso 1 1 calc GR . . .
H3C H 0.6676 0.5687 0.2846 0.062 Uiso 1 1 calc GR . . .
C4 C 0.47242(15) 0.51612(13) 0.29374(12) 0.0507(5) Uani 1 1 d . . . .
H4A H 0.4977 0.5715 0.3316 0.076 Uiso 1 1 calc GR . . .
H4B H 0.4747 0.4585 0.3171 0.076 Uiso 1 1 calc GR . . .
H4C H 0.4041 0.5184 0.2779 0.076 Uiso 1 1 calc GR . . .
C8 C 0.08474(13) 0.34759(11) 0.08357(9) 0.0406(3) Uani 1 1 d . . . .
H8A H 0.0342 0.3880 0.0925 0.061 Uiso 1 1 calc GR . . .
H8B H 0.0528 0.2827 0.0651 0.061 Uiso 1 1 calc GR . . .
H8C H 0.1292 0.3709 0.0447 0.061 Uiso 1 1 calc GR . . .
C31 C 0.66571(12) 0.86826(13) 0.08245(11) 0.0449(4) Uani 1 1 d . . . .
H31A H 0.6125 0.9047 0.0764 0.067 Uiso 1 1 calc GR . . .
H31B H 0.7067 0.8697 0.0372 0.067 Uiso 1 1 calc GR . . .
H31C H 0.7065 0.8959 0.1292 0.067 Uiso 1 1 calc GR . . .
C12 C 0.37042(11) 0.48658(11) 0.49308(10) 0.0359(3) Uani 1 1 d . . . .
H12A H 0.4106 0.4926 0.4478 0.054 Uiso 1 1 calc GR . . .
H12B H 0.3725 0.4252 0.5103 0.054 Uiso 1 1 calc GR . . .
H12C H 0.3966 0.5371 0.5349 0.054 Uiso 1 1 calc GR . . .
C7 C 0.22405(12) 0.29013(10) 0.14630(13) 0.0481(4) Uani 1 1 d . . . .
H7A H 0.2696 0.3158 0.1090 0.072 Uiso 1 1 calc GR . . .
H7B H 0.1945 0.2251 0.1261 0.072 Uiso 1 1 calc GR . . .
H7C H 0.2602 0.2909 0.1955 0.072 Uiso 1 1 calc GR . . .
C2 C 0.49592(15) 0.43224(11) 0.16319(13) 0.0512(5) Uani 1 1 d . . . .
H2A H 0.4267 0.4338 0.1493 0.077 Uiso 1 1 calc GR . . .
H2B H 0.5007 0.3735 0.1840 0.077 Uiso 1 1 calc GR . . .
H2C H 0.5351 0.4355 0.1171 0.077 Uiso 1 1 calc GR . . .
C30 C 0.55979(13) 0.7216(2) 0.01707(9) 0.0663(7) Uani 1 1 d . . . .
H30A H 0.5321 0.6561 0.0223 0.099 Uiso 1 1 calc GR . . .
H30B H 0.6014 0.7226 -0.0278 0.099 Uiso 1 1 calc GR . . .
H30C H 0.5060 0.7570 0.0099 0.099 Uiso 1 1 calc GR . . .
C28 C 0.73047(16) 0.77538(15) 0.39819(12) 0.0595(6) Uani 1 1 d . . . .
H28A H 0.6926 0.7242 0.4220 0.089 Uiso 1 1 calc GR . . .
H28B H 0.7588 0.8269 0.4386 0.089 Uiso 1 1 calc GR . . .
H28C H 0.7837 0.7517 0.3693 0.089 Uiso 1 1 calc GR . . .
C38 C 0.05748(14) 0.7051(2) 0.46313(11) 0.0709(8) Uani 1 1 d . . . .
H38A H 0.0907 0.7334 0.4206 0.106 Uiso 1 1 calc GR . . .
H38B H -0.0095 0.7201 0.4659 0.106 Uiso 1 1 calc GR . . .
H38C H 0.0542 0.6365 0.4539 0.106 Uiso 1 1 calc GR . . .
C40 C 0.12657(15) 0.85093(13) 0.55381(15) 0.0601(6) Uani 1 1 d . . . .
H40A H 0.1653 0.8735 0.6024 0.090 Uiso 1 1 calc GR . . .
H40B H 0.0614 0.8700 0.5579 0.090 Uiso 1 1 calc GR . . .
H40C H 0.1608 0.8783 0.5113 0.090 Uiso 1 1 calc GR . . .
C27 C 0.71799(18) 0.89000(14) 0.30446(12) 0.0619(6) Uani 1 1 d . . . .
H27A H 0.7727 0.8676 0.2767 0.093 Uiso 1 1 calc GR . . .
H27B H 0.7440 0.9440 0.3434 0.093 Uiso 1 1 calc GR . . .
H27C H 0.6728 0.9094 0.2678 0.093 Uiso 1 1 calc GR . . .
Cl2S Cl 0.2427(4) 0.71102(19) 0.8433(2) 0.1021(13) Uani 0.464(8) 1 d . P A 1
Cl4S Cl 0.1766(2) 0.8711(3) 0.8203(3) 0.1144(14) Uani 0.464(8) 1 d . P A 1
C1S C 0.2701(3) 0.8371(3) 0.8675(2) 0.1027(10) Uani 1 1 d . . . .
H1SA H 0.2695 0.8565 0.9240 0.123 Uiso 0.464(8) 1 calc R P A 1
H1SB H 0.3349 0.8632 0.8487 0.123 Uiso 0.464(8) 1 calc R P A 1
H1SC H 0.3364 0.8767 0.8736 0.123 Uiso 0.536(8) 1 calc R P A 2
H1SD H 0.2408 0.8451 0.9188 0.123 Uiso 0.536(8) 1 calc R P A 2
Cl1S Cl 0.2894(6) 0.7267(4) 0.8528(2) 0.152(2) Uani 0.536(8) 1 d . P A 2
Cl3S Cl 0.2038(4) 0.88792(19) 0.8097(3) 0.1382(14) Uani 0.536(8) 1 d . P A 2

loop_
_atom_site_aniso_label
_atom_site_aniso_U_11
_atom_site_aniso_U_22
_atom_site_aniso_U_33
_atom_site_aniso_U_23
_atom_site_aniso_U_13
_atom_site_aniso_U_12
Sc1 0.01374(9) 0.01302(9) 0.01308(8) 0.00222(6) 0.00104(6) 0.00297(6)
Si2 0.01597(13) 0.01426(13) 0.01686(13) 0.00305(10) -0.00142(10) 0.00352(10)
Si3 0.01496(13) 0.01419(13) 0.01577(13) 0.00083(10) -0.00024(10) 0.00191(10)
Si4 0.01393(13) 0.01846(13) 0.01498(13) 0.00135(10) 0.00108(10) 0.00336(10)
Si5 0.01707(13) 0.01673(13) 0.01282(12) 0.00194(10) 0.00098(10) 0.00155(10)
O3 0.0214(4) 0.0162(3) 0.0183(4) 0.0036(3) -0.0009(3) 0.0057(3)
O9 0.0230(4) 0.0159(3) 0.0166(3) 0.0040(3) -0.0015(3) 0.0000(3)
O2 0.0192(4) 0.0169(3) 0.0133(3) 0.0017(3) 0.0003(3) 0.0014(3)
O5 0.0228(4) 0.0165(3) 0.0145(3) 0.0026(3) 0.0018(3) 0.0029(3)
O11 0.0203(4) 0.0211(4) 0.0177(4) -0.0008(3) -0.0034(3) 0.0016(3)
O1 0.0249(4) 0.0170(4) 0.0146(3) 0.0035(3) -0.0019(3) -0.0001(3)
O16 0.0187(4) 0.0138(3) 0.0290(4) -0.0003(3) 0.0008(3) 0.0021(3)
O13 0.0227(4) 0.0290(4) 0.0206(4) 0.0083(3) 0.0071(3) 0.0090(3)
O15 0.0149(3) 0.0197(4) 0.0258(4) -0.0010(3) 0.0000(3) 0.0032(3)
O12 0.0199(4) 0.0225(4) 0.0229(4) -0.0025(3) -0.0057(3) 0.0037(3)
O4 0.0170(4) 0.0237(4) 0.0190(4) 0.0024(3) 0.0036(3) 0.0052(3)
O7 0.0188(4) 0.0202(4) 0.0175(4) 0.0036(3) -0.0008(3) 0.0020(3)
O6 0.0192(4) 0.0197(4) 0.0278(4) 0.0076(3) -0.0075(3) 0.0010(3)
O14 0.0219(4) 0.0191(4) 0.0213(4) -0.0006(3) 0.0004(3) 0.0042(3)
O10 0.0212(4) 0.0321(4) 0.0172(4) 0.0033(3) 0.0044(3) 0.0070(3)
O8 0.0234(4) 0.0159(4) 0.0213(4) 0.0022(3) 0.0035(3) 0.0048(3)
C16 0.0283(6) 0.0232(5) 0.0170(5) 0.0052(4) 0.0011(4) 0.0005(4)
C13 0.0213(5) 0.0215(5) 0.0131(4) 0.0016(4) 0.0008(4) 0.0022(4)
C41 0.0254(5) 0.0195(5) 0.0226(5) 0.0003(4) 0.0052(4) 0.0046(4)
C1 0.0214(5) 0.0183(5) 0.0352(6) 0.0039(5) 0.0024(5) 0.0036(4)
C21 0.0167(5) 0.0227(5) 0.0250(5) 0.0030(4) 0.0033(4) 0.0054(4)
C47 0.0303(6) 0.0199(5) 0.0335(6) 0.0054(5) 0.0003(5) 0.0028(5)
C45 0.0189(5) 0.0193(5) 0.0209(5) 0.0048(4) 0.0017(4) 0.0019(4)
C15 0.0253(6) 0.0387(7) 0.0177(5) 0.0046(5) -0.0043(4) -0.0005(5)
C14 0.0318(6) 0.0256(6) 0.0250(6) 0.0007(5) 0.0091(5) 0.0070(5)
C25 0.0251(6) 0.0264(6) 0.0220(5) -0.0033(4) -0.0049(4) 0.0007(5)
C5 0.0236(5) 0.0144(5) 0.0329(6) -0.0017(4) 0.0042(5) 0.0002(4)
C37 0.0228(6) 0.0364(7) 0.0260(6) 0.0075(5) 0.0076(4) 0.0097(5)
C42 0.0338(6) 0.0251(6) 0.0234(6) 0.0018(4) -0.0003(5) 0.0042(5)
C33 0.0245(5) 0.0237(5) 0.0161(5) 0.0000(4) -0.0031(4) -0.0009(4)
C24 0.0291(6) 0.0215(6) 0.0401(7) 0.0018(5) 0.0068(5) 0.0079(5)
C6 0.0363(7) 0.0242(6) 0.0377(7) 0.0040(5) 0.0079(6) -0.0044(5)
C17 0.0253(6) 0.0257(6) 0.0380(7) 0.0108(5) -0.0146(5) 0.0021(5)
C46 0.0311(6) 0.0348(7) 0.0275(6) 0.0055(5) 0.0105(5) 0.0051(5)
C44 0.0409(7) 0.0239(6) 0.0351(7) -0.0021(5) 0.0073(6) 0.0130(5)
C20 0.0481(9) 0.0260(7) 0.0614(10) 0.0101(7) -0.0275(8) 0.0093(6)
C34 0.0258(6) 0.0366(7) 0.0302(6) 0.0001(5) -0.0092(5) 0.0016(5)
C22 0.0267(6) 0.0354(7) 0.0304(6) 0.0071(5) 0.0086(5) 0.0033(5)
C48 0.0212(5) 0.0275(6) 0.0305(6) 0.0080(5) -0.0054(4) 0.0016(4)
C29 0.0206(5) 0.0443(7) 0.0197(5) 0.0080(5) 0.0063(4) 0.0058(5)
C43 0.0272(6) 0.0344(7) 0.0335(7) 0.0035(5) 0.0089(5) 0.0011(5)
C9 0.0309(6) 0.0173(5) 0.0218(5) 0.0062(4) 0.0006(4) 0.0013(4)
C11 0.0590(10) 0.0351(7) 0.0400(8) 0.0199(6) 0.0233(7) 0.0150(7)
C26 0.0413(8) 0.0395(8) 0.0325(7) -0.0105(6) -0.0026(6) 0.0096(6)
C23 0.0210(6) 0.0450(8) 0.0337(7) 0.0067(6) -0.0032(5) 0.0089(5)
C18 0.0255(7) 0.0464(9) 0.0692(12) 0.0205(8) -0.0191(7) -0.0009(6)
C39 0.0336(7) 0.0452(8) 0.0439(8) 0.0169(7) 0.0193(6) 0.0103(6)
C32 0.0300(7) 0.0400(8) 0.0404(8) 0.0118(6) 0.0169(6) 0.0138(6)
C19 0.0476(9) 0.0549(10) 0.0312(7) 0.0138(7) -0.0165(6) 0.0056(7)
C10 0.0514(9) 0.0200(6) 0.0392(8) 0.0033(5) -0.0067(6) -0.0018(6)
C36 0.0371(7) 0.0213(6) 0.0315(6) -0.0017(5) -0.0039(5) 0.0008(5)
C35 0.0378(7) 0.0478(8) 0.0172(5) 0.0032(5) -0.0014(5) -0.0045(6)
C3 0.0270(7) 0.0297(7) 0.0689(11) 0.0135(7) -0.0063(7) 0.0078(5)
C4 0.0602(11) 0.0421(9) 0.0620(11) 0.0296(8) 0.0329(9) 0.0223(8)
C8 0.0511(9) 0.0301(7) 0.0327(7) -0.0070(6) -0.0058(6) -0.0063(6)
C31 0.0329(7) 0.0524(10) 0.0599(10) 0.0348(8) 0.0179(7) 0.0141(7)
C12 0.0370(7) 0.0294(7) 0.0438(8) 0.0092(6) -0.0049(6) 0.0099(6)
C7 0.0339(8) 0.0188(6) 0.0901(14) -0.0036(7) 0.0140(8) 0.0072(5)
C2 0.0558(11) 0.0221(7) 0.0703(12) -0.0067(7) -0.0169(9) 0.0038(7)
C30 0.0301(8) 0.135(2) 0.0230(7) -0.0110(10) 0.0060(6) -0.0029(10)
C28 0.0625(12) 0.0620(12) 0.0514(10) -0.0192(9) -0.0358(9) 0.0296(10)
C38 0.0302(8) 0.145(2) 0.0367(9) -0.0093(11) -0.0066(7) 0.0300(11)
C40 0.0480(10) 0.0375(9) 0.1057(17) 0.0293(10) 0.0322(11) 0.0198(8)
C27 0.0757(14) 0.0454(10) 0.0489(10) -0.0054(8) 0.0105(9) -0.0281(10)
Cl2S 0.185(3) 0.0508(10) 0.0667(11) 0.0137(8) 0.0230(15) -0.0001(17)
Cl4S 0.0624(14) 0.142(3) 0.129(2) -0.0262(19) -0.0334(12) 0.0295(13)
C1S 0.101(2) 0.109(3) 0.096(2) -0.003(2) -0.0076(19) 0.025(2)
Cl1S 0.294(5) 0.152(3) 0.0621(13) 0.0534(15) 0.095(2) 0.151(3)
Cl3S 0.232(4) 0.0492(10) 0.136(2) 0.0031(10) 0.001(3) 0.0403(15)

loop_
_atom_type_symbol
_atom_type_description
_atom_type_scat_dispersion_real
_atom_type_scat_dispersion_imag
_atom_type_scat_source
C C 0.0033 0.0016 'International Tables Vol C Tables 4.2.6.8 and 6.1.1.4'
H H 0.0000 0.0000 'International Tables Vol C Tables 4.2.6.8 and 6.1.1.4'
Cl Cl 0.1484 0.1585 'International Tables Vol C Tables 4.2.6.8 and 6.1.1.4'
O O 0.0106 0.0060 'International Tables Vol C Tables 4.2.6.8 and 6.1.1.4'
Sc Sc 0.2519 0.3716 'International Tables Vol C Tables 4.2.6.8 and 6.1.1.4'
Si Si 0.0817 0.0704 'International Tables Vol C Tables 4.2.6.8 and 6.1.1.4'

loop_
_geom_angle_atom_site_label_1
_geom_angle_atom_site_label_2
_geom_angle_atom_site_label_3
_geom_angle
O3 Sc1 Si3 110.16(3)
O3 Sc1 O2 93.88(3)
O3 Sc1 O5 102.91(3)
O3 Sc1 O1 123.66(3)
O2 Sc1 Si3 31.332(19)
O5 Sc1 Si3 111.99(2)
O5 Sc1 O2 143.22(3)
O5 Sc1 O1 82.55(3)
O1 Sc1 Si3 29.79(2)
O1 Sc1 O2 61.04(3)
O4 Sc1 Si3 109.36(3)
O4 Sc1 O3 113.52(4)
O4 Sc1 O2 93.51(3)
O4 Sc1 O5 108.81(3)
O4 Sc1 O1 117.30(3)
O3 Si2 O7 115.04(4)
O3 Si2 O6 106.47(4)
O3 Si2 O8 113.01(4)
O7 Si2 O6 104.95(5)
O7 Si2 O8 105.02(4)
O8 Si2 O6 112.19(5)
O2 Si3 Sc1 49.88(3)
O1 Si3 Sc1 42.16(3)
O1 Si3 O2 91.90(4)
O16 Si3 Sc1 127.14(3)
O16 Si3 O2 112.67(4)
O16 Si3 O1 113.54(5)
O15 Si3 Sc1 124.57(3)
O15 Si3 O2 115.52(4)
O15 Si3 O1 114.60(5)
O15 Si3 O16 108.11(4)
O13 Si4 O12 111.36(5)
O13 Si4 O14 106.83(5)
O12 Si4 O14 105.36(5)
O4 Si4 O13 106.95(4)
O4 Si4 O12 113.43(5)
O4 Si4 O14 112.79(5)
O5 Si5 O9 103.97(4)
O5 Si5 O11 115.36(5)
O5 Si5 O10 116.14(5)
O11 Si5 O9 106.27(4)
O10 Si5 O9 110.01(5)
O10 Si5 O11 104.72(5)
Si2 O3 Sc1 167.17(5)
C9 O9 Si5 130.55(7)
Si3 O2 Sc1 98.79(4)
C13 O2 Sc1 132.38(6)
C13 O2 Si3 128.61(7)
Si5 O5 Sc1 144.13(5)
C33 O11 Si5 130.39(8)
Si3 O1 Sc1 108.04(4)
C5 O16 Si3 134.76(8)
C29 O13 Si4 132.85(8)
C21 O15 Si3 137.74(8)
C25 O12 Si4 134.38(8)
Si4 O4 Sc1 168.73(6)
C45 O7 Si2 132.34(7)
C17 O6 Si2 129.92(8)
C1 O14 Si4 131.11(8)
C37 O10 Si5 137.95(8)
C41 O8 Si2 130.78(7)
O2 C13 C16 106.15(9)
O2 C13 C15 108.75(9)
O2 C13 C14 108.49(9)
C16 C13 C15 110.36(10)
C16 C13 C14 110.79(10)
C14 C13 C15 112.09(10)
O8 C41 C42 108.52(10)
O8 C41 C44 105.28(10)
O8 C41 C43 110.62(10)
C42 C41 C44 110.63(11)
C42 C41 C43 111.13(11)
C43 C41 C44 110.48(11)
O14 C1 C3 109.10(10)
O14 C1 C4 110.54(11)
O14 C1 C2 105.34(12)
C3 C1 C2 109.79(13)
C4 C1 C3 111.25(14)
C4 C1 C2 110.64(14)
O15 C21 C24 110.84(9)
O15 C21 C22 106.79(10)
O15 C21 C23 105.62(10)
C24 C21 C23 111.10(11)
C22 C21 C24 111.41(11)
C22 C21 C23 110.84(11)
O7 C45 C47 108.54(9)
O7 C45 C46 105.15(10)
O7 C45 C48 110.68(9)
C46 C45 C47 110.33(10)
C46 C45 C48 110.59(11)
C48 C45 C47 111.35(10)
O12 C25 C26 110.99(10)
O12 C25 C28 105.65(12)
O12 C25 C27 109.57(12)
C28 C25 C26 110.17(14)
C28 C25 C27 111.81(16)
C27 C25 C26 108.65(14)
O16 C5 C6 109.92(10)
O16 C5 C8 109.72(10)
O16 C5 C7 104.69(10)
C6 C5 C8 110.53(12)
C7 C5 C6 111.33(13)
C7 C5 C8 110.50(14)
O10 C37 C39 106.34(11)
O10 C37 C38 110.72(12)
O10 C37 C40 107.44(12)
C39 C37 C40 108.81(13)
C38 C37 C39 111.20(15)
C38 C37 C40 112.10(18)
O11 C33 C34 105.29(10)
O11 C33 C36 110.21(10)
O11 C33 C35 109.66(10)
C36 C33 C34 110.78(11)
C35 C33 C34 109.37(11)
C35 C33 C36 111.36(12)
O6 C17 C20 110.77(11)
O6 C17 C18 105.94(11)
O6 C17 C19 108.52(11)
C18 C17 C20 110.76(14)
C18 C17 C19 109.95(13)
C19 C17 C20 110.78(14)
O13 C29 C32 112.19(10)
O13 C29 C31 106.56(12)
O13 C29 C30 106.83(11)
C31 C29 C32 109.02(12)
C30 C29 C32 111.66(15)
C30 C29 C31 110.45(15)
O9 C9 C11 110.60(11)
O9 C9 C10 105.23(10)
O9 C9 C12 109.69(10)
C11 C9 C10 111.24(13)
C11 C9 C12 110.66(12)
C10 C9 C12 109.28(12)
Cl4S C1S Cl2S 101.6(3)
Cl1S C1S Cl3S 126.0(3)

loop_
_geom_bond_atom_site_label_1
_geom_bond_atom_site_label_2
_geom_bond_distance
Sc1 Si3 3.1308(4)
Sc1 O3 1.9302(8)
Sc1 O2 2.4225(8)
Sc1 O5 1.9739(8)
Sc1 O1 2.2103(8)
Sc1 O4 1.9271(8)
Si2 O3 1.5918(8)
Si2 O7 1.6236(9)
Si2 O6 1.6345(9)
Si2 O8 1.6316(9)
Si3 O2 1.6474(8)
Si3 O1 1.6360(8)
Si3 O16 1.6000(9)
Si3 O15 1.5956(9)
Si4 O13 1.6253(9)
Si4 O12 1.6272(9)
Si4 O4 1.5941(8)
Si4 O14 1.6302(9)
Si5 O9 1.6696(9)
Si5 O5 1.5874(8)
Si5 O11 1.6232(9)
Si5 O10 1.6218(9)
O9 C9 1.4572(13)
O2 C13 1.4810(13)
O11 C33 1.4441(13)
O16 C5 1.4564(13)
O13 C29 1.4380(14)
O15 C21 1.4525(13)
O12 C25 1.4345(14)
O7 C45 1.4378(14)
O6 C17 1.4362(14)
O14 C1 1.4384(15)
O10 C37 1.4325(15)
O8 C41 1.4335(14)
C16 C13 1.5128(16)
C13 C15 1.5222(16)
C13 C14 1.5209(17)
C41 C42 1.5252(18)
C41 C44 1.5291(17)
C41 C43 1.5278(18)
C1 C3 1.5191(19)
C1 C4 1.509(2)
C1 C2 1.521(2)
C21 C24 1.5202(17)
C21 C22 1.5151(17)
C21 C23 1.5225(18)
C47 C45 1.5251(17)
C45 C46 1.5192(17)
C45 C48 1.5247(16)
C25 C26 1.534(2)
C25 C28 1.510(2)
C25 C27 1.512(2)
C5 C6 1.5156(18)
C5 C8 1.527(2)
C5 C7 1.5073(19)
C37 C39 1.5119(18)
C37 C38 1.503(2)
C37 C40 1.516(2)
C33 C34 1.5235(18)
C33 C36 1.5227(18)
C33 C35 1.5206(18)
C17 C20 1.527(2)
C17 C18 1.518(2)
C17 C19 1.523(2)
C29 C32 1.5263(19)
C29 C31 1.523(2)
C29 C30 1.513(2)
C9 C11 1.5040(19)
C9 C10 1.5206(19)
C9 C12 1.5311(19)
Cl2S C1S 1.797(5)
Cl4S C1S 1.684(5)
C1S Cl1S 1.652(5)
C1S Cl3S 1.662(5)
